data_4336510
loop_
_publ_author_name
'Karunesh Keshav'
'Dheeraj Kumar'
'Anil J. Elias'

_publ_contact_author_address
;DEPARTMENT OF CHEMISTRY
INDIAN INSTITUTE OF TECHNOLOGY DELHI
HAUZ KHAS, NEW DELHI 110016
INDIA
;
_publ_contact_author_email elias@chemistry.iitd.ac.in
_publ_contact_author_fax +91-11-26581504
_publ_contact_author_name 'Prof.Anil J. Elias'
_publ_contact_author_phone +91-11-26591504
_publ_section_title
;
 Synthesis, Spectral, and Structural Studies of Porphyrins Having
 Sterically Hindered [\h5-CpCo(\h4-C4Ph4)] Cobalt Sandwich Units at the
 Meso Positions
;
_journal_name_full 'Inorganic Chemistry'
_journal_page_first 12351
_journal_page_last 12366
_journal_paper_doi 10.1021/ic401099c
_journal_volume 52
_journal_year 2013
_chemical_formula_moiety 'C53 H35 Co N4 Pd'
_chemical_formula_sum 'C53 H35 Co N4 Pd'
_chemical_formula_weight 893.18
_chemical_name_systematic
; 
 ? 
;
_space_group_IT_number 2
_symmetry_cell_setting triclinic
_symmetry_space_group_name_Hall '-P 1'
_symmetry_space_group_name_H-M 'P -1'
_atom_sites_solution_hydrogens geom
_atom_sites_solution_primary direct
_atom_sites_solution_secondary difmap
_audit_creation_method SHELXL-97
_cell_angle_alpha 78.860(4)
_cell_angle_beta 80.649(4)
_cell_angle_gamma 79.720(4)
_cell_formula_units_Z 2
_cell_length_a 9.4758(19)
_cell_length_b 12.502(2)
_cell_length_c 16.647(3)
_cell_measurement_reflns_used 2816
_cell_measurement_temperature 293(2)
_cell_measurement_theta_max 21.53
_cell_measurement_theta_min 2.39
_cell_volume 1887.1(6)
_computing_cell_refinement 'Bruker SMART'
_computing_data_collection 'Bruker SMART'
_computing_data_reduction 'Bruker SAINT'
_computing_molecular_graphics 'Bruker SHELXTL'
_computing_publication_material 'Bruker SHELXTL'
_computing_structure_refinement 'SHELXL-97 (Sheldrick, 1997)'
_computing_structure_solution 'SHELXS-97 (Sheldrick, 1990)'
_diffrn_ambient_temperature 293(2)
_diffrn_measured_fraction_theta_full 0.994
_diffrn_measured_fraction_theta_max 0.994
_diffrn_measurement_device_type 'CCD area detector'
_diffrn_measurement_method 'phi and omega scans'
_diffrn_radiation_monochromator graphite
_diffrn_radiation_source 'fine-focus sealed tube'
_diffrn_radiation_type MoK\a
_diffrn_radiation_wavelength 0.71073
_diffrn_reflns_av_R_equivalents 0.0684
_diffrn_reflns_av_sigmaI/netI 0.0840
_diffrn_reflns_limit_h_max 11
_diffrn_reflns_limit_h_min -11
_diffrn_reflns_limit_k_max 14
_diffrn_reflns_limit_k_min -14
_diffrn_reflns_limit_l_max 19
_diffrn_reflns_limit_l_min -19
_diffrn_reflns_number 18067
_diffrn_reflns_theta_full 25.00
_diffrn_reflns_theta_max 25.00
_diffrn_reflns_theta_min 1.26
_exptl_absorpt_coefficient_mu 0.962
_exptl_absorpt_correction_T_max 0.919
_exptl_absorpt_correction_T_min 0.893
_exptl_absorpt_correction_type multi-scan
_exptl_absorpt_process_details '(SADABS; Bruker, 2000)'
_exptl_crystal_colour red
_exptl_crystal_density_diffrn 1.572
_exptl_crystal_density_meas 1.572
_exptl_crystal_description block
_exptl_crystal_F_000 908
_exptl_crystal_size_max 0.118
_exptl_crystal_size_mid 0.105
_exptl_crystal_size_min 0.098
_refine_diff_density_max 1.171
_refine_diff_density_min -1.233
_refine_diff_density_rms 0.119
_refine_ls_extinction_method none
_refine_ls_goodness_of_fit_ref 1.154
_refine_ls_hydrogen_treatment constr
_refine_ls_matrix_type full
_refine_ls_number_parameters 532
_refine_ls_number_reflns 6602
_refine_ls_number_restraints 0
_refine_ls_restrained_S_all 1.154
_refine_ls_R_factor_all 0.0826
_refine_ls_R_factor_gt 0.0629
_refine_ls_shift/su_max 0.001
_refine_ls_shift/su_mean 0.000
_refine_ls_structure_factor_coef Fsqd
_refine_ls_weighting_details 'calc w=1/[\s^2^(Fo^2^)+(0.0518P)^2^+0.8686P] where P=(Fo^2^+2Fc^2^)/3'
_refine_ls_weighting_scheme calc
_refine_ls_wR_factor_gt 0.1290
_refine_ls_wR_factor_ref 0.1364
_reflns_number_gt 5370
_reflns_number_total 6602
_reflns_threshold_expression >2sigma(I)
_cod_data_source_file ic401099c_si_002_3.cif
_cod_data_source_block 3
_cod_original_sg_symbol_Hall -P1
_cod_database_code 4336510

loop_
_symmetry_equiv_pos_as_xyz
'x, y, z'
'-x, -y, -z'

loop_
_atom_site_label
_atom_site_type_symbol
_atom_site_fract_x
_atom_site_fract_y
_atom_site_fract_z
_atom_site_U_iso_or_equiv
_atom_site_adp_type
_atom_site_occupancy
_atom_site_symmetry_multiplicity
_atom_site_calc_flag
_atom_site_refinement_flags
Pd1 Pd 0.12320(4) 0.64607(3) 0.41993(3) 0.01777(14) Uani 1 1 d .
Co1 Co -0.05567(8) 0.69320(6) 0.80634(4) 0.0185(2) Uani 1 1 d .
N1 N -0.0449(5) 0.7119(4) 0.4945(3) 0.0201(10) Uani 1 1 d .
N2 N 0.1828(5) 0.5383(4) 0.5187(3) 0.0216(11) Uani 1 1 d .
N3 N 0.2957(5) 0.5817(4) 0.3457(3) 0.0269(11) Uani 1 1 d .
N4 N 0.0582(5) 0.7513(4) 0.3195(3) 0.0226(11) Uani 1 1 d .
C1 C -0.1453(6) 0.8018(4) 0.4689(3) 0.0233(13) Uani 1 1 d .
C2 C -0.2416(6) 0.8329(5) 0.5392(3) 0.0239(13) Uani 1 1 d .
H2 H -0.3191 0.8902 0.5385 0.029 Uiso 1 1 calc R
C3 C -0.1990(6) 0.7638(5) 0.6059(3) 0.0217(13) Uani 1 1 d .
H3 H -0.2414 0.7655 0.6602 0.026 Uiso 1 1 calc R
C4 C -0.0755(6) 0.6859(4) 0.5793(3) 0.0180(12) Uani 1 1 d .
C5 C -0.0020(6) 0.6004(4) 0.6307(3) 0.0197(12) Uani 1 1 d .
C6 C 0.1135(6) 0.5257(4) 0.5993(3) 0.0205(12) Uani 1 1 d .
C7 C 0.1832(6) 0.4259(4) 0.6453(3) 0.0223(13) Uani 1 1 d .
H7 H 0.1549 0.3963 0.7000 0.027 Uiso 1 1 calc R
C8 C 0.2958(6) 0.3832(4) 0.5953(4) 0.0240(13) Uani 1 1 d .
H8 H 0.3614 0.3201 0.6095 0.029 Uiso 1 1 calc R
C9 C 0.2968(6) 0.4523(5) 0.5159(4) 0.0245(13) Uani 1 1 d .
C10 C 0.3993(6) 0.4356(5) 0.4485(4) 0.0294(14) Uani 1 1 d .
H10 H 0.4745 0.3773 0.4567 0.035 Uiso 1 1 calc R
C11 C 0.4010(6) 0.4965(5) 0.3709(4) 0.0265(14) Uani 1 1 d .
C12 C 0.5093(7) 0.4782(5) 0.3014(4) 0.0348(16) Uani 1 1 d .
H12 H 0.5923 0.4258 0.3018 0.042 Uiso 1 1 calc R
C13 C 0.4676(7) 0.5514(5) 0.2359(4) 0.0339(16) Uani 1 1 d .
H13 H 0.5169 0.5585 0.1825 0.041 Uiso 1 1 calc R
C14 C 0.3345(6) 0.6164(5) 0.2624(4) 0.0289(14) Uani 1 1 d .
C15 C 0.2523(7) 0.6944(5) 0.2134(4) 0.0348(16) Uani 1 1 d .
H15 H 0.2865 0.7070 0.1573 0.042 Uiso 1 1 calc R
C16 C 0.1232(7) 0.7564(5) 0.2391(4) 0.0307(15) Uani 1 1 d .
C17 C 0.0367(7) 0.8398(6) 0.1874(4) 0.0394(17) Uani 1 1 d .
H17 H 0.0557 0.8586 0.1303 0.047 Uiso 1 1 calc R
C18 C -0.0762(7) 0.8856(5) 0.2359(4) 0.0322(15) Uani 1 1 d .
H18 H -0.1489 0.9419 0.2188 0.039 Uiso 1 1 calc R
C19 C -0.0634(6) 0.8316(5) 0.3192(4) 0.0253(13) Uani 1 1 d .
C20 C -0.1544(6) 0.8555(5) 0.3895(4) 0.0248(14) Uani 1 1 d .
H20 H -0.2295 0.9140 0.3820 0.030 Uiso 1 1 calc R
C21 C -0.0422(6) 0.5842(4) 0.7219(3) 0.0191(12) Uani 1 1 d .
C22 C -0.1841(6) 0.5947(5) 0.7687(4) 0.0266(14) Uani 1 1 d .
H22 H -0.2754 0.6215 0.7458 0.032 Uiso 1 1 calc R
C23 C -0.1694(7) 0.5627(5) 0.8538(4) 0.0332(15) Uani 1 1 d .
H23 H -0.2488 0.5612 0.8995 0.040 Uiso 1 1 calc R
C24 C -0.0216(7) 0.5331(4) 0.8610(4) 0.0287(14) Uani 1 1 d .
H24 H 0.0200 0.5049 0.9126 0.034 Uiso 1 1 calc R
C25 C 0.0575(6) 0.5472(4) 0.7800(3) 0.0220(13) Uani 1 1 d .
H25 H 0.1629 0.5309 0.7667 0.026 Uiso 1 1 calc R
C26 C 0.0371(5) 0.8281(4) 0.7629(3) 0.0164(12) Uani 1 1 d .
C27 C -0.1193(6) 0.8570(4) 0.7913(3) 0.0172(12) Uani 1 1 d .
C28 C -0.0944(6) 0.8106(4) 0.8762(3) 0.0184(12) Uani 1 1 d .
C29 C 0.0605(6) 0.7812(4) 0.8488(3) 0.0192(12) Uani 1 1 d .
C30 C 0.1347(6) 0.8430(4) 0.6857(3) 0.0180(12) Uani 1 1 d .
C31 C 0.2837(6) 0.8163(5) 0.6882(3) 0.0271(14) Uani 1 1 d .
H31 H 0.3189 0.7916 0.7386 0.032 Uiso 1 1 calc R
C32 C 0.3790(6) 0.8265(5) 0.6156(4) 0.0311(15) Uani 1 1 d .
H32 H 0.4780 0.8087 0.6178 0.037 Uiso 1 1 calc R
C33 C 0.3301(7) 0.8624(5) 0.5407(4) 0.0326(15) Uani 1 1 d .
H33 H 0.3954 0.8687 0.4925 0.039 Uiso 1 1 calc R
C34 C 0.1828(6) 0.8893(5) 0.5370(3) 0.0278(14) Uani 1 1 d .
H34 H 0.1484 0.9136 0.4863 0.033 Uiso 1 1 calc R
C35 C 0.0876(6) 0.8799(4) 0.6092(3) 0.0217(13) Uani 1 1 d .
H35 H -0.0112 0.8988 0.6064 0.026 Uiso 1 1 calc R
C36 C -0.2461(6) 0.9267(4) 0.7574(3) 0.0183(12) Uani 1 1 d .
C37 C -0.2308(6) 1.0258(4) 0.7049(3) 0.0208(12) Uani 1 1 d .
H37 H -0.1391 1.0445 0.6859 0.025 Uiso 1 1 calc R
C38 C -0.3527(6) 1.0970(5) 0.6807(3) 0.0276(14) Uani 1 1 d .
H38 H -0.3420 1.1636 0.6458 0.033 Uiso 1 1 calc R
C39 C -0.4890(6) 1.0698(5) 0.7080(4) 0.0285(14) Uani 1 1 d .
H39 H -0.5700 1.1171 0.6908 0.034 Uiso 1 1 calc R
C40 C -0.5044(6) 0.9721(5) 0.7607(4) 0.0291(14) Uani 1 1 d .
H40 H -0.5965 0.9541 0.7799 0.035 Uiso 1 1 calc R
C41 C -0.3848(6) 0.9005(5) 0.7853(3) 0.0242(13) Uani 1 1 d .
H41 H -0.3966 0.8345 0.8207 0.029 Uiso 1 1 calc R
C42 C -0.1778(6) 0.8096(5) 0.9582(3) 0.0205(12) Uani 1 1 d .
C43 C -0.2860(6) 0.8960(5) 0.9764(4) 0.0297(14) Uani 1 1 d .
H43 H -0.3077 0.9560 0.9353 0.036 Uiso 1 1 calc R
C44 C -0.3615(6) 0.8933(5) 1.0550(4) 0.0336(15) Uani 1 1 d .
H44 H -0.4323 0.9523 1.0662 0.040 Uiso 1 1 calc R
C45 C -0.3340(7) 0.8061(5) 1.1161(4) 0.0306(15) Uani 1 1 d .
H45 H -0.3875 0.8043 1.1682 0.037 Uiso 1 1 calc R
C46 C -0.2261(7) 0.7205(6) 1.1000(4) 0.0410(18) Uani 1 1 d .
H46 H -0.2053 0.6609 1.1415 0.049 Uiso 1 1 calc R
C47 C -0.1483(7) 0.7234(5) 1.0213(4) 0.0357(16) Uani 1 1 d .
H47 H -0.0746 0.6657 1.0111 0.043 Uiso 1 1 calc R
C48 C 0.1862(6) 0.7506(4) 0.8937(3) 0.0213(13) Uani 1 1 d .
C49 C 0.2135(7) 0.8243(5) 0.9407(4) 0.0336(15) Uani 1 1 d .
H49 H 0.1495 0.8893 0.9446 0.040 Uiso 1 1 calc R
C50 C 0.3343(7) 0.8017(5) 0.9815(4) 0.0345(15) Uani 1 1 d .
H50 H 0.3508 0.8517 1.0125 0.041 Uiso 1 1 calc R
C51 C 0.4303(7) 0.7058(6) 0.9765(4) 0.0367(16) Uani 1 1 d .
H51 H 0.5117 0.6910 1.0037 0.044 Uiso 1 1 calc R
C52 C 0.4051(7) 0.6332(6) 0.9318(4) 0.0417(18) Uani 1 1 d .
H52 H 0.4698 0.5683 0.9285 0.050 Uiso 1 1 calc R
C53 C 0.2847(7) 0.6541(5) 0.8909(4) 0.0346(16) Uani 1 1 d .
H53 H 0.2693 0.6027 0.8609 0.041 Uiso 1 1 calc R

loop_
_atom_site_aniso_label
_atom_site_aniso_U_11
_atom_site_aniso_U_22
_atom_site_aniso_U_33
_atom_site_aniso_U_23
_atom_site_aniso_U_13
_atom_site_aniso_U_12
Pd1 0.0162(2) 0.0179(2) 0.0203(3) -0.00548(17) -0.00151(17) -0.00381(17)
Co1 0.0180(4) 0.0176(4) 0.0173(4) -0.0010(3) -0.0007(3) 0.0003(3)
N1 0.021(3) 0.019(2) 0.020(3) -0.003(2) -0.005(2) -0.001(2)
N2 0.023(3) 0.016(2) 0.025(3) -0.005(2) -0.005(2) 0.002(2)
N3 0.025(3) 0.030(3) 0.027(3) -0.008(2) 0.002(2) -0.008(2)
N4 0.025(3) 0.023(3) 0.018(3) -0.001(2) -0.001(2) -0.005(2)
C1 0.023(3) 0.020(3) 0.030(3) -0.002(3) -0.011(3) -0.005(2)
C2 0.015(3) 0.024(3) 0.032(4) -0.003(3) -0.007(3) 0.000(2)
C3 0.018(3) 0.027(3) 0.023(3) -0.011(3) -0.003(2) -0.002(2)
C4 0.017(3) 0.020(3) 0.021(3) -0.007(2) -0.005(2) -0.004(2)
C5 0.015(3) 0.021(3) 0.026(3) -0.008(2) -0.004(2) -0.005(2)
C6 0.025(3) 0.022(3) 0.018(3) -0.006(2) -0.006(2) -0.008(2)
C7 0.026(3) 0.019(3) 0.025(3) -0.008(2) -0.007(3) -0.002(2)
C8 0.024(3) 0.016(3) 0.035(4) -0.008(3) -0.015(3) 0.002(2)
C9 0.019(3) 0.024(3) 0.033(4) -0.009(3) -0.006(3) -0.004(3)
C10 0.021(3) 0.028(3) 0.040(4) -0.013(3) -0.001(3) -0.001(3)
C11 0.022(3) 0.024(3) 0.037(4) -0.015(3) -0.002(3) -0.004(3)
C12 0.023(3) 0.030(4) 0.054(5) -0.023(3) 0.007(3) -0.006(3)
C13 0.030(4) 0.038(4) 0.034(4) -0.015(3) 0.010(3) -0.010(3)
C14 0.031(3) 0.029(3) 0.028(4) -0.011(3) 0.003(3) -0.008(3)
C15 0.044(4) 0.040(4) 0.020(3) -0.011(3) 0.007(3) -0.009(3)
C16 0.038(4) 0.033(4) 0.023(3) -0.004(3) -0.001(3) -0.012(3)
C17 0.047(4) 0.051(4) 0.019(3) -0.003(3) -0.003(3) -0.009(4)
C18 0.034(4) 0.036(4) 0.028(4) -0.001(3) -0.008(3) -0.007(3)
C19 0.025(3) 0.026(3) 0.027(3) -0.001(3) -0.009(3) -0.009(3)
C20 0.015(3) 0.021(3) 0.039(4) -0.001(3) -0.009(3) -0.004(2)
C21 0.022(3) 0.014(3) 0.022(3) -0.003(2) -0.002(2) -0.005(2)
C22 0.029(3) 0.022(3) 0.029(3) -0.004(3) -0.001(3) -0.006(3)
C23 0.033(4) 0.026(3) 0.037(4) -0.001(3) 0.009(3) -0.009(3)
C24 0.038(4) 0.014(3) 0.030(4) -0.001(3) -0.005(3) 0.004(3)
C25 0.025(3) 0.010(3) 0.028(3) -0.005(2) -0.002(3) 0.004(2)
C26 0.016(3) 0.015(3) 0.018(3) -0.001(2) -0.004(2) -0.001(2)
C27 0.021(3) 0.017(3) 0.014(3) -0.003(2) -0.003(2) -0.002(2)
C28 0.022(3) 0.013(3) 0.021(3) -0.006(2) -0.003(2) 0.000(2)
C29 0.017(3) 0.019(3) 0.018(3) -0.001(2) -0.001(2) 0.000(2)
C30 0.020(3) 0.014(3) 0.019(3) -0.001(2) -0.002(2) 0.001(2)
C31 0.021(3) 0.036(4) 0.020(3) 0.004(3) -0.002(2) -0.002(3)
C32 0.015(3) 0.036(4) 0.037(4) -0.002(3) 0.001(3) 0.001(3)
C33 0.036(4) 0.037(4) 0.022(3) -0.003(3) 0.007(3) -0.008(3)
C34 0.036(4) 0.028(3) 0.018(3) 0.003(3) -0.007(3) -0.005(3)
C35 0.015(3) 0.021(3) 0.029(3) -0.003(3) 0.000(2) -0.007(2)
C36 0.018(3) 0.020(3) 0.017(3) -0.002(2) -0.005(2) -0.003(2)
C37 0.025(3) 0.020(3) 0.019(3) -0.005(2) -0.004(2) -0.004(2)
C38 0.040(4) 0.021(3) 0.021(3) -0.001(3) -0.015(3) 0.004(3)
C39 0.024(3) 0.030(3) 0.029(3) -0.006(3) -0.012(3) 0.008(3)
C40 0.015(3) 0.040(4) 0.035(4) -0.016(3) 0.003(3) -0.006(3)
C41 0.023(3) 0.023(3) 0.026(3) -0.005(3) 0.003(3) -0.007(3)
C42 0.022(3) 0.030(3) 0.008(3) -0.004(2) 0.000(2) -0.003(3)
C43 0.033(4) 0.030(3) 0.022(3) -0.005(3) -0.002(3) 0.003(3)
C44 0.024(3) 0.046(4) 0.030(4) -0.016(3) -0.003(3) 0.008(3)
C45 0.035(4) 0.037(4) 0.017(3) -0.010(3) 0.003(3) 0.001(3)
C46 0.051(4) 0.041(4) 0.020(3) 0.000(3) 0.000(3) 0.010(3)
C47 0.041(4) 0.029(4) 0.026(4) -0.004(3) -0.002(3) 0.020(3)
C48 0.023(3) 0.021(3) 0.018(3) -0.002(2) -0.001(2) 0.000(2)
C49 0.033(4) 0.027(3) 0.042(4) -0.004(3) -0.013(3) -0.001(3)
C50 0.038(4) 0.040(4) 0.030(4) -0.004(3) -0.015(3) -0.010(3)
C51 0.028(4) 0.051(4) 0.031(4) -0.001(3) -0.013(3) -0.005(3)
C52 0.029(4) 0.050(4) 0.047(4) -0.016(4) -0.018(3) 0.014(3)
C53 0.037(4) 0.038(4) 0.031(4) -0.017(3) -0.013(3) 0.010(3)

loop_
_atom_type_symbol
_atom_type_description
_atom_type_scat_dispersion_real
_atom_type_scat_dispersion_imag
_atom_type_scat_source
C C 0.0033 0.0016 'International Tables Vol C Tables 4.2.6.8 and 6.1.1.4'
H H 0.0000 0.0000 'International Tables Vol C Tables 4.2.6.8 and 6.1.1.4'
N N 0.0061 0.0033 'International Tables Vol C Tables 4.2.6.8 and 6.1.1.4'
Co Co 0.3494 0.9721 'International Tables Vol C Tables 4.2.6.8 and 6.1.1.4'
Pd Pd -0.9988 1.0072 'International Tables Vol C Tables 4.2.6.8 and 6.1.1.4'

loop_
_geom_angle_atom_site_label_1
_geom_angle_atom_site_label_2
_geom_angle_atom_site_label_3
_geom_angle
N2 Pd1 N1 88.23(18)
N2 Pd1 N4 177.91(18)
N1 Pd1 N4 91.65(18)
N2 Pd1 N3 91.54(19)
N1 Pd1 N3 178.66(19)
N4 Pd1 N3 88.63(19)
C29 Co1 C28 43.4(2)
C29 Co1 C26 43.5(2)
C28 Co1 C26 62.9(2)
C29 Co1 C27 62.9(2)
C28 Co1 C27 42.8(2)
C26 Co1 C27 43.4(2)
C29 Co1 C24 110.7(2)
C28 Co1 C24 119.2(2)
C26 Co1 C24 144.6(2)
C27 Co1 C24 160.6(2)
C29 Co1 C25 113.2(2)
C28 Co1 C25 149.4(2)
C26 Co1 C25 117.2(2)
C27 Co1 C25 157.6(2)
C24 Co1 C25 41.2(2)
C29 Co1 C23 136.9(2)
C28 Co1 C23 113.5(2)
C26 Co1 C23 174.8(2)
C27 Co1 C23 131.3(2)
C24 Co1 C23 40.0(2)
C25 Co1 C23 67.8(2)
C29 Co1 C22 176.4(2)
C28 Co1 C22 134.9(2)
C26 Co1 C22 139.9(2)
C27 Co1 C22 118.4(2)
C24 Co1 C22 66.9(2)
C25 Co1 C22 67.0(2)
C23 Co1 C22 39.6(2)
C29 Co1 C21 142.5(2)
C28 Co1 C21 170.6(2)
C26 Co1 C21 115.6(2)
C27 Co1 C21 129.2(2)
C24 Co1 C21 67.8(2)
C25 Co1 C21 39.9(2)
C23 Co1 C21 67.2(2)
C22 Co1 C21 39.8(2)
C4 N1 C1 107.0(4)
C4 N1 Pd1 128.3(4)
C1 N1 Pd1 124.4(4)
C9 N2 C6 106.4(4)
C9 N2 Pd1 124.5(4)
C6 N2 Pd1 128.7(4)
C11 N3 C14 106.8(5)
C11 N3 Pd1 125.4(4)
C14 N3 Pd1 127.7(4)
C16 N4 C19 106.8(5)
C16 N4 Pd1 127.3(4)
C19 N4 Pd1 125.9(4)
C20 C1 N1 126.8(5)
C20 C1 C2 123.7(5)
N1 C1 C2 109.5(5)
C3 C2 C1 107.0(5)
C3 C2 H2 126.5
C1 C2 H2 126.5
C2 C3 C4 108.6(5)
C2 C3 H3 125.7
C4 C3 H3 125.7
N1 C4 C5 126.5(5)
N1 C4 C3 107.8(5)
C5 C4 C3 125.7(5)
C4 C5 C6 121.9(5)
C4 C5 C21 121.1(5)
C6 C5 C21 117.0(5)
N2 C6 C5 125.2(5)
N2 C6 C7 108.4(5)
C5 C6 C7 126.3(5)
C8 C7 C6 108.0(5)
C8 C7 H7 126.0
C6 C7 H7 126.0
C7 C8 C9 107.6(5)
C7 C8 H8 126.2
C9 C8 H8 126.2
C10 C9 N2 126.2(5)
C10 C9 C8 124.4(5)
N2 C9 C8 109.4(5)
C11 C10 C9 126.3(6)
C11 C10 H10 116.9
C9 C10 H10 116.9
C10 C11 N3 125.3(5)
C10 C11 C12 125.5(6)
N3 C11 C12 109.1(5)
C13 C12 C11 107.0(6)
C13 C12 H12 126.5
C11 C12 H12 126.5
C12 C13 C14 108.2(6)
C12 C13 H13 125.9
C14 C13 H13 125.9
C15 C14 N3 124.7(5)
C15 C14 C13 126.2(6)
N3 C14 C13 108.9(5)
C14 C15 C16 126.1(6)
C14 C15 H15 116.9
C16 C15 H15 116.9
N4 C16 C15 125.2(6)
N4 C16 C17 108.6(5)
C15 C16 C17 126.2(6)
C18 C17 C16 108.2(6)
C18 C17 H17 125.9
C16 C17 H17 125.9
C17 C18 C19 107.2(6)
C17 C18 H18 126.4
C19 C18 H18 126.4
C20 C19 N4 124.2(5)
C20 C19 C18 126.6(6)
N4 C19 C18 109.3(5)
C1 C20 C19 126.8(5)
C1 C20 H20 116.6
C19 C20 H20 116.6
C25 C21 C22 106.5(5)
C25 C21 C5 124.7(5)
C22 C21 C5 128.7(5)
C25 C21 Co1 66.9(3)
C22 C21 Co1 70.1(3)
C5 C21 Co1 130.6(4)
C23 C22 C21 108.5(5)
C23 C22 Co1 68.7(3)
C21 C22 Co1 70.1(3)
C23 C22 H22 125.8
C21 C22 H22 125.8
Co1 C22 H22 125.8
C24 C23 C22 108.2(5)
C24 C23 Co1 68.1(3)
C22 C23 Co1 71.8(3)
C24 C23 H23 125.9
C22 C23 H23 125.9
Co1 C23 H23 125.9
C23 C24 C25 108.2(5)
C23 C24 Co1 71.9(3)
C25 C24 Co1 69.7(3)
C23 C24 H24 125.9
C25 C24 H24 125.9
Co1 C24 H24 125.9
C21 C25 C24 108.6(5)
C21 C25 Co1 73.1(3)
C24 C25 Co1 69.1(3)
C21 C25 H25 125.7
C24 C25 H25 125.7
Co1 C25 H25 125.7
C30 C26 C29 133.0(5)
C30 C26 C27 137.5(5)
C29 C26 C27 89.4(4)
C30 C26 Co1 124.0(4)
C29 C26 Co1 67.5(3)
C27 C26 Co1 68.6(3)
C28 C27 C36 131.3(5)
C28 C27 C26 90.0(4)
C36 C27 C26 137.2(5)
C28 C27 Co1 68.0(3)
C36 C27 Co1 131.3(4)
C26 C27 Co1 67.9(3)
C27 C28 C42 136.5(5)
C27 C28 C29 90.5(4)
C42 C28 C29 132.2(5)
C27 C28 Co1 69.2(3)
C42 C28 Co1 128.3(4)
C29 C28 Co1 67.7(3)
C48 C29 C28 132.2(5)
C48 C29 C26 135.2(5)
C28 C29 C26 90.1(4)
C48 C29 Co1 132.6(4)
C28 C29 Co1 68.9(3)
C26 C29 Co1 69.0(3)
C35 C30 C31 117.8(5)
C35 C30 C26 123.4(5)
C31 C30 C26 118.8(5)
C32 C31 C30 120.0(5)
C32 C31 H31 120.0
C30 C31 H31 120.0
C33 C32 C31 121.2(6)
C33 C32 H32 119.4
C31 C32 H32 119.4
C32 C33 C34 119.7(6)
C32 C33 H33 120.2
C34 C33 H33 120.2
C35 C34 C33 119.4(5)
C35 C34 H34 120.3
C33 C34 H34 120.3
C34 C35 C30 122.0(5)
C34 C35 H35 119.0
C30 C35 H35 119.0
C37 C36 C41 119.0(5)
C37 C36 C27 120.2(5)
C41 C36 C27 120.4(5)
C36 C37 C38 119.9(5)
C36 C37 H37 120.0
C38 C37 H37 120.0
C39 C38 C37 120.6(5)
C39 C38 H38 119.7
C37 C38 H38 119.7
C40 C39 C38 119.5(5)
C40 C39 H39 120.2
C38 C39 H39 120.2
C39 C40 C41 120.6(5)
C39 C40 H40 119.7
C41 C40 H40 119.7
C40 C41 C36 120.3(5)
C40 C41 H41 119.8
C36 C41 H41 119.8
C47 C42 C43 117.6(5)
C47 C42 C28 120.4(5)
C43 C42 C28 121.9(5)
C44 C43 C42 120.5(6)
C44 C43 H43 119.7
C42 C43 H43 119.7
C45 C44 C43 121.2(6)
C45 C44 H44 119.4
C43 C44 H44 119.4
C44 C45 C46 119.3(6)
C44 C45 H45 120.3
C46 C45 H45 120.3
C45 C46 C47 119.8(6)
C45 C46 H46 120.1
C47 C46 H46 120.1
C42 C47 C46 121.5(5)
C42 C47 H47 119.2
C46 C47 H47 119.2
C53 C48 C49 117.0(5)
C53 C48 C29 124.5(5)
C49 C48 C29 118.5(5)
C50 C49 C48 121.0(6)
C50 C49 H49 119.5
C48 C49 H49 119.5
C51 C50 C49 120.4(6)
C51 C50 H50 119.8
C49 C50 H50 119.8
C52 C51 C50 119.5(6)
C52 C51 H51 120.3
C50 C51 H51 120.3
C51 C52 C53 120.9(6)
C51 C52 H52 119.5
C53 C52 H52 119.5
C52 C53 C48 121.2(6)
C52 C53 H53 119.4
C48 C53 H53 119.4

loop_
_geom_bond_atom_site_label_1
_geom_bond_atom_site_label_2
_geom_bond_distance
Pd1 N2 2.003(4)
Pd1 N1 2.010(4)
Pd1 N4 2.024(4)
Pd1 N3 2.026(5)
Co1 C29 1.977(6)
Co1 C28 1.993(5)
Co1 C26 1.998(5)
Co1 C27 2.008(5)
Co1 C24 2.025(5)
Co1 C25 2.033(5)
Co1 C23 2.074(6)
Co1 C22 2.115(6)
Co1 C21 2.115(5)
N1 C4 1.380(6)
N1 C1 1.383(7)
N2 C9 1.384(7)
N2 C6 1.388(7)
N3 C11 1.375(7)
N3 C14 1.380(7)
N4 C16 1.375(7)
N4 C19 1.387(7)
C1 C20 1.372(8)
C1 C2 1.433(8)
C2 C3 1.339(7)
C2 H2 0.9300
C3 C4 1.451(7)
C3 H3 0.9300
C4 C5 1.391(7)
C5 C6 1.407(7)
C5 C21 1.487(7)
C6 C7 1.443(7)
C7 C8 1.340(7)
C7 H7 0.9300
C8 C9 1.432(8)
C8 H8 0.9300
C9 C10 1.383(8)
C10 C11 1.366(8)
C10 H10 0.9300
C11 C12 1.442(8)
C12 C13 1.345(9)
C12 H12 0.9300
C13 C14 1.427(8)
C13 H13 0.9300
C14 C15 1.360(8)
C15 C16 1.379(8)
C15 H15 0.9300
C16 C17 1.441(9)
C17 C18 1.343(8)
C17 H17 0.9300
C18 C19 1.433(8)
C18 H18 0.9300
C19 C20 1.385(8)
C20 H20 0.9300
C21 C25 1.419(8)
C21 C22 1.439(7)
C22 C23 1.418(8)
C22 H22 0.9800
C23 C24 1.402(8)
C23 H23 0.9800
C24 C25 1.427(8)
C24 H24 0.9800
C25 H25 0.9800
C26 C30 1.456(7)
C26 C29 1.475(7)
C26 C27 1.483(7)
C27 C28 1.460(7)
C27 C36 1.475(7)
C28 C42 1.462(7)
C28 C29 1.468(7)
C29 C48 1.462(7)
C30 C35 1.386(7)
C30 C31 1.397(7)
C31 C32 1.385(8)
C31 H31 0.9300
C32 C33 1.367(8)
C32 H32 0.9300
C33 C34 1.384(8)
C33 H33 0.9300
C34 C35 1.380(7)
C34 H34 0.9300
C35 H35 0.9300
C36 C37 1.387(7)
C36 C41 1.395(7)
C37 C38 1.391(7)
C37 H37 0.9300
C38 C39 1.377(8)
C38 H38 0.9300
C39 C40 1.375(8)
C39 H39 0.9300
C40 C41 1.379(8)
C40 H40 0.9300
C41 H41 0.9300
C42 C47 1.375(8)
C42 C43 1.393(8)
C43 C44 1.382(8)
C43 H43 0.9300
C44 C45 1.360(8)
C44 H44 0.9300
C45 C46 1.376(8)
C45 H45 0.9300
C46 C47 1.393(8)
C46 H46 0.9300
C47 H47 0.9300
C48 C53 1.391(8)
C48 C49 1.399(8)
C49 C50 1.384(8)
C49 H49 0.9300
C50 C51 1.377(9)
C50 H50 0.9300
C51 C52 1.354(9)
C51 H51 0.9300
C52 C53 1.383(8)
C52 H52 0.9300
C53 H53 0.9300

loop_
_geom_torsion_atom_site_label_1
_geom_torsion_atom_site_label_2
_geom_torsion_atom_site_label_3
_geom_torsion_atom_site_label_4
_geom_torsion
N2 Pd1 N1 C4 5.3(4)
N4 Pd1 N1 C4 -176.8(4)
N3 Pd1 N1 C4 -75(8)
N2 Pd1 N1 C1 178.4(4)
N4 Pd1 N1 C1 -3.7(4)
N3 Pd1 N1 C1 98(8)
N1 Pd1 N2 C9 175.5(4)
N4 Pd1 N2 C9 89(5)
N3 Pd1 N2 C9 -5.8(4)
N1 Pd1 N2 C6 3.1(4)
N4 Pd1 N2 C6 -84(5)
N3 Pd1 N2 C6 -178.2(5)
N2 Pd1 N3 C11 -1.3(5)
N1 Pd1 N3 C11 79(8)
N4 Pd1 N3 C11 -179.3(5)
N2 Pd1 N3 C14 -178.2(5)
N1 Pd1 N3 C14 -98(8)
N4 Pd1 N3 C14 3.9(5)
N2 Pd1 N4 C16 -93(5)
N1 Pd1 N4 C16 -179.3(5)
N3 Pd1 N4 C16 2.0(5)
N2 Pd1 N4 C19 86(5)
N1 Pd1 N4 C19 -0.4(5)
N3 Pd1 N4 C19 -179.1(5)
C4 N1 C1 C20 179.5(5)
Pd1 N1 C1 C20 5.1(8)
C4 N1 C1 C2 -0.2(6)
Pd1 N1 C1 C2 -174.6(3)
C20 C1 C2 C3 -179.0(5)
N1 C1 C2 C3 0.7(6)
C1 C2 C3 C4 -0.9(6)
C1 N1 C4 C5 179.6(5)
Pd1 N1 C4 C5 -6.4(8)
C1 N1 C4 C3 -0.3(6)
Pd1 N1 C4 C3 173.8(3)
C2 C3 C4 N1 0.8(6)
C2 C3 C4 C5 -179.1(5)
N1 C4 C5 C6 -2.5(8)
C3 C4 C5 C6 177.4(5)
N1 C4 C5 C21 177.4(5)
C3 C4 C5 C21 -2.8(8)
C9 N2 C6 C5 174.9(5)
Pd1 N2 C6 C5 -11.7(8)
C9 N2 C6 C7 -3.2(6)
Pd1 N2 C6 C7 170.3(4)
C4 C5 C6 N2 11.7(8)
C21 C5 C6 N2 -168.2(5)
C4 C5 C6 C7 -170.6(5)
C21 C5 C6 C7 9.5(8)
N2 C6 C7 C8 3.4(6)
C5 C6 C7 C8 -174.6(5)
C6 C7 C8 C9 -2.2(6)
C6 N2 C9 C10 -176.5(5)
Pd1 N2 C9 C10 9.7(8)
C6 N2 C9 C8 1.9(6)
Pd1 N2 C9 C8 -171.9(3)
C7 C8 C9 C10 178.7(5)
C7 C8 C9 N2 0.2(6)
N2 C9 C10 C11 -4.8(10)
C8 C9 C10 C11 177.0(6)
C9 C10 C11 N3 -3.7(10)
C9 C10 C11 C12 179.6(6)
C14 N3 C11 C10 -176.6(6)
Pd1 N3 C11 C10 6.0(8)
C14 N3 C11 C12 0.5(6)
Pd1 N3 C11 C12 -176.9(4)
C10 C11 C12 C13 176.7(6)
N3 C11 C12 C13 -0.4(7)
C11 C12 C13 C14 0.2(7)
C11 N3 C14 C15 175.1(6)
Pd1 N3 C14 C15 -7.6(9)
C11 N3 C14 C13 -0.4(6)
Pd1 N3 C14 C13 176.9(4)
C12 C13 C14 C15 -175.2(6)
C12 C13 C14 N3 0.2(7)
N3 C14 C15 C16 4.7(10)
C13 C14 C15 C16 179.4(6)
C19 N4 C16 C15 176.0(6)
Pd1 N4 C16 C15 -4.9(9)
C19 N4 C16 C17 -1.9(6)
Pd1 N4 C16 C17 177.2(4)
C14 C15 C16 N4 1.8(10)
C14 C15 C16 C17 179.3(6)
N4 C16 C17 C18 1.4(7)
C15 C16 C17 C18 -176.5(6)
C16 C17 C18 C19 -0.3(7)
C16 N4 C19 C20 -177.0(5)
Pd1 N4 C19 C20 3.9(8)
C16 N4 C19 C18 1.7(6)
Pd1 N4 C19 C18 -177.4(4)
C17 C18 C19 C20 177.8(6)
C17 C18 C19 N4 -0.9(7)
N1 C1 C20 C19 -1.2(9)
C2 C1 C20 C19 178.5(5)
N4 C19 C20 C1 -3.7(9)
C18 C19 C20 C1 177.8(5)
C4 C5 C21 C25 -144.3(5)
C6 C5 C21 C25 35.6(7)
C4 C5 C21 C22 40.1(8)
C6 C5 C21 C22 -140.1(6)
C4 C5 C21 Co1 -56.3(7)
C6 C5 C21 Co1 123.5(5)
C29 Co1 C21 C25 56.6(5)
C28 Co1 C21 C25 -178.7(12)
C26 Co1 C21 C25 102.6(3)
C27 Co1 C21 C25 152.2(3)
C24 Co1 C21 C25 -38.8(3)
C23 Co1 C21 C25 -82.2(4)
C22 Co1 C21 C25 -118.9(5)
C29 Co1 C21 C22 175.5(4)
C28 Co1 C21 C22 -59.8(13)
C26 Co1 C21 C22 -138.5(3)
C27 Co1 C21 C22 -88.9(4)
C24 Co1 C21 C22 80.1(3)
C25 Co1 C21 C22 118.9(4)
C23 Co1 C21 C22 36.7(3)
C29 Co1 C21 C5 -60.0(6)
C28 Co1 C21 C5 64.6(15)
C26 Co1 C21 C5 -14.1(6)
C27 Co1 C21 C5 35.5(6)
C24 Co1 C21 C5 -155.5(6)
C25 Co1 C21 C5 -116.7(6)
C23 Co1 C21 C5 161.1(6)
C22 Co1 C21 C5 124.4(6)
C25 C21 C22 C23 -0.9(6)
C5 C21 C22 C23 175.3(5)
Co1 C21 C22 C23 -58.1(4)
C25 C21 C22 Co1 57.1(4)
C5 C21 C22 Co1 -126.6(5)
C29 Co1 C22 C23 -11(4)
C28 Co1 C22 C23 -71.3(4)
C26 Co1 C22 C23 -171.9(4)
C27 Co1 C22 C23 -121.6(4)
C24 Co1 C22 C23 37.6(3)
C25 Co1 C22 C23 82.6(4)
C21 Co1 C22 C23 120.2(5)
C29 Co1 C22 C21 -131(3)
C28 Co1 C22 C21 168.5(3)
C26 Co1 C22 C21 67.9(4)
C27 Co1 C22 C21 118.2(3)
C24 Co1 C22 C21 -82.6(3)
C25 Co1 C22 C21 -37.6(3)
C23 Co1 C22 C21 -120.2(5)
C21 C22 C23 C24 0.4(6)
Co1 C22 C23 C24 -58.6(4)
C21 C22 C23 Co1 59.0(4)
C29 Co1 C23 C24 -61.9(5)
C28 Co1 C23 C24 -108.0(4)
C26 Co1 C23 C24 -154(2)
C27 Co1 C23 C24 -154.9(3)
C25 Co1 C23 C24 38.8(4)
C22 Co1 C23 C24 119.1(5)
C21 Co1 C23 C24 82.2(4)
C29 Co1 C23 C22 179.0(3)
C28 Co1 C23 C22 133.0(3)
C26 Co1 C23 C22 87(3)
C27 Co1 C23 C22 86.0(4)
C24 Co1 C23 C22 -119.1(5)
C25 Co1 C23 C22 -80.2(4)
C21 Co1 C23 C22 -36.9(3)
C22 C23 C24 C25 0.3(6)
Co1 C23 C24 C25 -60.5(4)
C22 C23 C24 Co1 60.9(4)
C29 Co1 C24 C23 139.9(4)
C28 Co1 C24 C23 92.6(4)
C26 Co1 C24 C23 176.0(4)
C27 Co1 C24 C23 73.1(8)
C25 Co1 C24 C23 -118.1(5)
C22 Co1 C24 C23 -37.2(4)
C21 Co1 C24 C23 -80.5(4)
C29 Co1 C24 C25 -102.0(4)
C28 Co1 C24 C25 -149.2(3)
C26 Co1 C24 C25 -65.8(5)
C27 Co1 C24 C25 -168.8(6)
C23 Co1 C24 C25 118.1(5)
C22 Co1 C24 C25 80.9(4)
C21 Co1 C24 C25 37.7(3)
C22 C21 C25 C24 1.1(6)
C5 C21 C25 C24 -175.3(5)
Co1 C21 C25 C24 60.3(4)
C22 C21 C25 Co1 -59.2(4)
C5 C21 C25 Co1 124.4(5)
C23 C24 C25 C21 -0.9(6)
Co1 C24 C25 C21 -62.9(4)
C23 C24 C25 Co1 61.9(4)
C29 Co1 C25 C21 -146.4(3)
C28 Co1 C25 C21 179.6(4)
C26 Co1 C25 C21 -98.2(3)
C27 Co1 C25 C21 -71.6(7)
C24 Co1 C25 C21 118.2(5)
C23 Co1 C25 C21 80.5(4)
C22 Co1 C25 C21 37.5(3)
C29 Co1 C25 C24 95.4(4)
C28 Co1 C25 C24 61.4(6)
C26 Co1 C25 C24 143.6(3)
C27 Co1 C25 C24 170.2(5)
C23 Co1 C25 C24 -37.7(4)
C22 Co1 C25 C24 -80.7(4)
C21 Co1 C25 C24 -118.2(5)
C29 Co1 C26 C30 127.7(6)
C28 Co1 C26 C30 177.4(5)
C27 Co1 C26 C30 -133.7(6)
C24 Co1 C26 C30 74.4(6)
C25 Co1 C26 C30 31.9(5)
C23 Co1 C26 C30 -135(2)
C22 Co1 C26 C30 -54.1(6)
C21 Co1 C26 C30 -13.0(5)
C28 Co1 C26 C29 49.7(3)
C27 Co1 C26 C29 98.6(4)
C24 Co1 C26 C29 -53.3(5)
C25 Co1 C26 C29 -95.8(3)
C23 Co1 C26 C29 98(3)
C22 Co1 C26 C29 178.3(3)
C21 Co1 C26 C29 -140.6(3)
C29 Co1 C26 C27 -98.6(4)
C28 Co1 C26 C27 -48.9(3)
C24 Co1 C26 C27 -151.9(4)
C25 Co1 C26 C27 165.6(3)
C23 Co1 C26 C27 -1(3)
C22 Co1 C26 C27 79.7(4)
C21 Co1 C26 C27 120.8(3)
C30 C26 C27 C28 -176.4(6)
C29 C26 C27 C28 0.2(4)
Co1 C26 C27 C28 66.2(3)
C30 C26 C27 C36 -10.2(11)
C29 C26 C27 C36 166.4(6)
Co1 C26 C27 C36 -127.6(7)
C30 C26 C27 Co1 117.5(7)
C29 C26 C27 Co1 -66.0(3)
C29 Co1 C27 C28 -49.6(3)
C26 Co1 C27 C28 -99.5(4)
C24 Co1 C27 C28 25.4(8)
C25 Co1 C27 C28 -134.9(6)
C23 Co1 C27 C28 80.4(4)
C22 Co1 C27 C28 126.7(3)
C21 Co1 C27 C28 173.3(3)
C29 Co1 C27 C36 -175.9(6)
C28 Co1 C27 C36 -126.3(6)
C26 Co1 C27 C36 134.2(6)
C24 Co1 C27 C36 -100.9(8)
C25 Co1 C27 C36 98.8(7)
C23 Co1 C27 C36 -45.9(6)
C22 Co1 C27 C36 0.3(6)
C21 Co1 C27 C36 47.0(6)
C29 Co1 C27 C26 49.9(3)
C28 Co1 C27 C26 99.5(4)
C24 Co1 C27 C26 124.9(7)
C25 Co1 C27 C26 -35.5(7)
C23 Co1 C27 C26 179.9(3)
C22 Co1 C27 C26 -133.9(3)
C21 Co1 C27 C26 -87.2(4)
C36 C27 C28 C42 2.1(10)
C26 C27 C28 C42 169.7(6)
Co1 C27 C28 C42 -124.3(7)
C36 C27 C28 C29 -167.8(6)
C26 C27 C28 C29 -0.2(4)
Co1 C27 C28 C29 65.9(3)
C36 C27 C28 Co1 126.4(6)
C26 C27 C28 Co1 -66.1(3)
C29 Co1 C28 C27 99.6(4)
C26 Co1 C28 C27 49.6(3)
C24 Co1 C28 C27 -170.6(3)
C25 Co1 C28 C27 147.9(4)
C23 Co1 C28 C27 -126.1(3)
C22 Co1 C28 C27 -85.0(4)
C21 Co1 C28 C27 -33.7(14)
C29 Co1 C28 C42 -127.0(6)
C26 Co1 C28 C42 -176.9(6)
C27 Co1 C28 C42 133.5(6)
C24 Co1 C28 C42 -37.1(6)
C25 Co1 C28 C42 -78.6(7)
C23 Co1 C28 C42 7.3(6)
C22 Co1 C28 C42 48.5(6)
C21 Co1 C28 C42 99.8(13)
C26 Co1 C28 C29 -49.9(3)
C27 Co1 C28 C29 -99.6(4)
C24 Co1 C28 C29 89.8(4)
C25 Co1 C28 C29 48.4(5)
C23 Co1 C28 C29 134.3(3)
C22 Co1 C28 C29 175.4(3)
C21 Co1 C28 C29 -133.2(12)
C27 C28 C29 C48 163.9(6)
C42 C28 C29 C48 -6.7(10)
Co1 C28 C29 C48 -128.9(6)
C27 C28 C29 C26 0.2(4)
C42 C28 C29 C26 -170.4(6)
Co1 C28 C29 C26 67.4(3)
C27 C28 C29 Co1 -67.2(3)
C42 C28 C29 Co1 122.3(6)
C30 C26 C29 C48 13.8(10)
C27 C26 C29 C48 -163.0(6)
Co1 C26 C29 C48 129.9(7)
C30 C26 C29 C28 176.6(6)
C27 C26 C29 C28 -0.2(4)
Co1 C26 C29 C28 -67.2(3)
C30 C26 C29 Co1 -116.1(6)
C27 C26 C29 Co1 67.0(3)
C28 Co1 C29 C48 128.5(6)
C26 Co1 C29 C48 -132.9(6)
C27 Co1 C29 C48 177.3(6)
C24 Co1 C29 C48 17.4(6)
C25 Co1 C29 C48 -27.1(6)
C23 Co1 C29 C48 54.7(6)
C22 Co1 C29 C48 65(4)
C21 Co1 C29 C48 -62.8(7)
C26 Co1 C29 C28 98.6(4)
C27 Co1 C29 C28 48.8(3)
C24 Co1 C29 C28 -111.1(3)
C25 Co1 C29 C28 -155.6(3)
C23 Co1 C29 C28 -73.8(4)
C22 Co1 C29 C28 -63(4)
C21 Co1 C29 C28 168.7(3)
C28 Co1 C29 C26 -98.6(4)
C27 Co1 C29 C26 -49.8(3)
C24 Co1 C29 C26 150.3(3)
C25 Co1 C29 C26 105.8(3)
C23 Co1 C29 C26 -172.4(3)
C22 Co1 C29 C26 -162(3)
C21 Co1 C29 C26 70.1(4)
C29 C26 C30 C35 173.3(5)
C27 C26 C30 C35 -11.3(10)
Co1 C26 C30 C35 83.6(6)
C29 C26 C30 C31 -5.0(9)
C27 C26 C30 C31 170.3(6)
Co1 C26 C30 C31 -94.8(6)
C35 C30 C31 C32 -0.3(8)
C26 C30 C31 C32 178.2(5)
C30 C31 C32 C33 -0.1(9)
C31 C32 C33 C34 0.1(10)
C32 C33 C34 C35 0.2(9)
C33 C34 C35 C30 -0.7(9)
C31 C30 C35 C34 0.7(8)
C26 C30 C35 C34 -177.7(5)
C28 C27 C36 C37 126.1(6)
C26 C27 C36 C37 -35.4(9)
Co1 C27 C36 C37 -137.7(5)
C28 C27 C36 C41 -46.3(8)
C26 C27 C36 C41 152.2(6)
Co1 C27 C36 C41 50.0(7)
C41 C36 C37 C38 -0.2(8)
C27 C36 C37 C38 -172.6(5)
C36 C37 C38 C39 -0.5(8)
C37 C38 C39 C40 1.1(9)
C38 C39 C40 C41 -1.1(9)
C39 C40 C41 C36 0.5(9)
C37 C36 C41 C40 0.2(8)
C27 C36 C41 C40 172.6(5)
C27 C28 C42 C47 152.2(6)
C29 C28 C42 C47 -41.5(9)
Co1 C28 C42 C47 52.2(8)
C27 C28 C42 C43 -29.7(10)
C29 C28 C42 C43 136.6(6)
Co1 C28 C42 C43 -129.7(5)
C47 C42 C43 C44 -0.9(9)
C28 C42 C43 C44 -179.0(5)
C42 C43 C44 C45 -1.0(10)
C43 C44 C45 C46 2.0(10)
C44 C45 C46 C47 -1.0(10)
C43 C42 C47 C46 1.8(10)
C28 C42 C47 C46 -180.0(6)
C45 C46 C47 C42 -0.9(11)
C28 C29 C48 C53 124.8(7)
C26 C29 C48 C53 -78.7(9)
Co1 C29 C48 C53 24.9(9)
C28 C29 C48 C49 -57.4(8)
C26 C29 C48 C49 99.1(8)
Co1 C29 C48 C49 -157.3(5)
C53 C48 C49 C50 0.7(9)
C29 C48 C49 C50 -177.2(5)
C48 C49 C50 C51 -0.1(10)
C49 C50 C51 C52 -0.4(10)
C50 C51 C52 C53 0.1(11)
C51 C52 C53 C48 0.6(11)
C49 C48 C53 C52 -1.0(9)
C29 C48 C53 C52 176.8(6)
